data_9002153
loop_
_publ_author_name
'Schindler, M.'
'Hawthorne, F. C.'

_publ_section_title
;
 Schubnelite, [Fe(VO4)(H2O)], a novel heteropolyhedral framework mineral
;
_journal_name_full 'American Mineralogist'
_journal_page_first 665
_journal_page_last 668
_journal_volume 84
_journal_year 1999
_chemical_formula_sum 'Fe H2 O5 V'
_chemical_name_mineral Schubnelite
_space_group_IT_number 2
_symmetry_space_group_name_Hall '-P 1'
_symmetry_space_group_name_H-M 'P -1'
_cell_angle_alpha 101.02
_cell_angle_beta 95.10
_cell_angle_gamma 107.31
_cell_length_a 5.466
_cell_length_b 5.675
_cell_length_c 6.610
_cell_formula_units_Z 2
_cell_volume 189.804
_database_code_amcsd 0002221
_exptl_crystal_density_diffrn 3.304
_cod_original_formula_sum 'Fe V H2 O5'
_cod_database_code 9002153

loop_
_space_group_symop_operation_xyz
x,y,z
-x,-y,-z

loop_
_atom_site_label
_atom_site_fract_x
_atom_site_fract_y
_atom_site_fract_z
_atom_site_U_iso_or_equiv
Fe 0.36433 0.78290 0.30176 0.00850
V 0.73916 0.37789 0.24560 0.00570
H1 0.12000 0.15300 0.28800 0.06000
H2 0.92400 0.89700 0.29200 0.06000
O1 0.38590 0.73990 0.00550 0.01620
O2 0.63770 0.62830 0.33700 0.01330
O3 0.37180 0.86670 0.61740 0.01040
O4 0.07170 0.47780 0.27370 0.01380
O5 0.09760 0.97190 0.26040 0.02070

loop_
_cod_related_entry_id
_cod_related_entry_database
_cod_related_entry_code
1 AMCSD 0002221
